data_2228599
loop_
_publ_author_name
'Lush, Shie Fu'
'Shen, Fwu Ming'

_publ_section_title
;
 Poly[hexaaquahexakis(\m-pyridine-2,4-dicarboxylato)tricopper(II)dieuropium(III)]
;
_journal_coeditor_code XU5066
_journal_issue 12
_journal_name_full 'Acta Crystallographica Section E'
_journal_page_first m1516
_journal_page_last m1517
_journal_paper_doi 10.1107/S1600536810044594
_journal_volume 66
_journal_year 2010
_chemical_formula_iupac '[Cu3 Eu2 (C7 H3 N O4)6 (H2 O)6]'
_chemical_formula_moiety 'C42 H30 Cu3 Eu2 N6 O30'
_chemical_formula_sum 'C42 H30 Cu3 Eu2 N6 O30'
_chemical_formula_weight 1593.29
_chemical_name_systematic
;
Poly[hexaaquahexakis(\m-pyridine-2,4-dicarboxylato)tricopper(II)dieuropium(III)]
;
_space_group_IT_number 2
_symmetry_cell_setting triclinic
_symmetry_space_group_name_Hall '-P 1'
_symmetry_space_group_name_H-M 'P -1'
_atom_sites_solution_hydrogens geom
_atom_sites_solution_primary direct
_atom_sites_solution_secondary difmap
_cell_angle_alpha 86.186(2)
_cell_angle_beta 81.556(2)
_cell_angle_gamma 86.561(2)
_cell_formula_units_Z 1
_cell_length_a 9.4296(10)
_cell_length_b 10.7002(11)
_cell_length_c 12.2874(13)
_cell_measurement_reflns_used 6583
_cell_measurement_temperature 294
_cell_measurement_theta_max 25.0
_cell_measurement_theta_min 2.50
_cell_volume 1222.0(2)
_computing_cell_refinement 'SAINT (Bruker, 1999)'
_computing_data_collection 'SMART (Bruker, 2000)'
_computing_data_reduction 'SAINT (Bruker, 1999)'
_computing_molecular_graphics 'PLATON (Spek, 2009)'
_computing_publication_material 'PLATON (Spek, 2009)'
_computing_structure_refinement 'SHELXTL (Sheldrick, 2008)'
_computing_structure_solution 'SHELXTL (Sheldrick, 2008)'
_diffrn_ambient_temperature 294
_diffrn_detector_area_resol_mean 9
_diffrn_measured_fraction_theta_full 0.998
_diffrn_measured_fraction_theta_max 0.949
_diffrn_measurement_device_type 'Bruker SMART CCD area-detector'
_diffrn_measurement_method '\f and \w'
_diffrn_radiation_monochromator graphite
_diffrn_radiation_source 'fine-focus sealed tube'
_diffrn_radiation_type MoK\a
_diffrn_radiation_wavelength 0.71073
_diffrn_reflns_av_R_equivalents 0.0442
_diffrn_reflns_av_sigmaI/netI 0.0514
_diffrn_reflns_limit_h_max 12
_diffrn_reflns_limit_h_min -12
_diffrn_reflns_limit_k_max 13
_diffrn_reflns_limit_k_min -13
_diffrn_reflns_limit_l_max 16
_diffrn_reflns_limit_l_min -15
_diffrn_reflns_number 12982
_diffrn_reflns_theta_full 25.00
_diffrn_reflns_theta_max 28.31
_diffrn_reflns_theta_min 1.68
_exptl_absorpt_coefficient_mu 3.923
_exptl_absorpt_correction_T_max 0.977
_exptl_absorpt_correction_T_min 0.659
_exptl_absorpt_correction_type multi-scan
_exptl_absorpt_process_details '(SADABS; Bruker, 2000)'
_exptl_crystal_colour blue
_exptl_crystal_density_diffrn 2.165
_exptl_crystal_density_method 'Not Measured'
_exptl_crystal_description equant
_exptl_crystal_F_000 777
_exptl_crystal_size_max 0.24
_exptl_crystal_size_mid 0.20
_exptl_crystal_size_min 0.20
_refine_diff_density_max 1.690
_refine_diff_density_min -0.943
_refine_ls_extinction_method none
_refine_ls_goodness_of_fit_ref 0.976
_refine_ls_hydrogen_treatment constr
_refine_ls_matrix_type full
_refine_ls_number_parameters 376
_refine_ls_number_reflns 5780
_refine_ls_number_restraints 0
_refine_ls_restrained_S_all 0.976
_refine_ls_R_factor_all 0.0373
_refine_ls_R_factor_gt 0.0284
_refine_ls_shift/su_max 0.001
_refine_ls_shift/su_mean 0.000
_refine_ls_structure_factor_coef Fsqd
_refine_ls_weighting_details 'calc w=1/[\s^2^(Fo^2^)+(0.0323P)^2^] where P=(Fo^2^+2Fc^2^)/3'
_refine_ls_weighting_scheme calc
_refine_ls_wR_factor_gt 0.0640
_refine_ls_wR_factor_ref 0.0660
_reflns_number_gt 4828
_reflns_number_total 5780
_reflns_threshold_expression I>2\s(I)
_cod_data_source_file xu5066.cif
_cod_data_source_block I
_cod_database_code 2228599
_cod_database_fobs_code 2228599

loop_
_symmetry_equiv_pos_site_id
_symmetry_equiv_pos_as_xyz
1 x,y,z
2 -x,-y,-z

loop_
_atom_site_aniso_label
_atom_site_aniso_U_11
_atom_site_aniso_U_22
_atom_site_aniso_U_33
_atom_site_aniso_U_12
_atom_site_aniso_U_13
_atom_site_aniso_U_23
Eu1 0.02020(10) 0.01220(10) 0.01660(10) -0.00100(10) -0.00400(10) -0.00330(10)
Cu1 0.0214(2) 0.0212(2) 0.0238(2) -0.0061(2) 0.0003(2) -0.0088(2)
Cu2 0.0269(3) 0.0140(3) 0.0167(3) -0.0032(2) -0.0048(2) -0.0041(2)
O1 0.0258(13) 0.0283(15) 0.0280(14) -0.0073(11) 0.0036(11) -0.0125(11)
O2 0.0224(13) 0.0206(14) 0.0364(15) -0.0039(10) 0.0047(11) -0.0022(11)
O3 0.0470(18) 0.0376(17) 0.0378(16) -0.0199(14) 0.0054(14) -0.0160(13)
O4 0.0512(19) 0.046(2) 0.057(2) -0.0178(15) 0.0228(16) -0.0343(16)
O5 0.0226(12) 0.0271(14) 0.0222(12) -0.0056(10) -0.0001(10) -0.0089(10)
O6 0.0211(12) 0.0235(14) 0.0258(13) -0.0055(10) 0.0027(10) -0.0073(10)
O7 0.0308(14) 0.0296(15) 0.0369(15) 0.0100(12) -0.0139(12) -0.0169(12)
O8 0.0222(13) 0.0320(15) 0.0250(13) -0.0017(11) -0.0061(11) -0.0095(11)
O9 0.0349(14) 0.0140(12) 0.0215(12) -0.0062(10) -0.0067(11) -0.0016(10)
O10 0.0352(14) 0.0145(12) 0.0207(12) -0.0031(10) -0.0032(11) -0.0002(10)
O11 0.0367(14) 0.0211(13) 0.0190(12) 0.0028(11) -0.0064(11) -0.0042(10)
O12 0.0392(15) 0.0133(13) 0.0285(14) 0.0033(11) -0.0062(12) -0.0056(10)
O13 0.0287(14) 0.0401(17) 0.0280(14) -0.0078(12) -0.0103(11) 0.0068(12)
O14 0.0282(14) 0.0287(15) 0.0301(14) 0.0032(11) -0.0076(11) -0.0084(11)
O15 0.0264(13) 0.0219(13) 0.0304(14) -0.0060(10) 0.0002(11) -0.0076(11)
N1 0.0215(15) 0.0211(16) 0.0239(15) -0.0018(12) 0.0000(12) -0.0070(12)
N2 0.0182(14) 0.0165(14) 0.0220(15) 0.0014(11) -0.0025(12) -0.0018(11)
N3 0.0223(14) 0.0156(14) 0.0159(14) -0.0019(11) -0.0018(11) -0.0034(11)
C1 0.0178(16) 0.0178(17) 0.0229(17) 0.0008(13) -0.0037(14) -0.0049(13)
C2 0.0240(18) 0.0167(17) 0.0295(19) -0.0045(14) -0.0036(15) -0.0030(14)
C3 0.0252(19) 0.024(2) 0.029(2) -0.0025(15) -0.0016(16) -0.0078(16)
C4 0.037(2) 0.034(2) 0.031(2) -0.0092(18) 0.0076(17) -0.0137(17)
C5 0.029(2) 0.032(2) 0.032(2) -0.0102(17) 0.0068(17) -0.0101(17)
C6 0.0179(17) 0.0220(18) 0.0242(18) 0.0047(14) -0.0054(14) -0.0030(14)
C7 0.035(2) 0.022(2) 0.029(2) -0.0021(16) -0.0053(17) -0.0090(16)
C8 0.0175(16) 0.0229(19) 0.0233(17) -0.0030(13) -0.0005(14) -0.0022(14)
C9 0.0218(17) 0.0253(19) 0.0202(17) 0.0024(14) -0.0017(14) -0.0061(14)
C10 0.0215(17) 0.0199(18) 0.0197(17) 0.0032(14) -0.0074(14) -0.0040(13)
C11 0.0157(16) 0.0218(18) 0.0229(17) -0.0012(13) -0.0040(14) -0.0040(14)
C12 0.0167(16) 0.0178(17) 0.0187(16) 0.0004(13) -0.0027(13) -0.0021(13)
C13 0.0188(16) 0.0173(17) 0.0207(17) 0.0024(13) -0.0050(14) -0.0037(13)
C14 0.0253(18) 0.0232(18) 0.0147(16) 0.0010(14) -0.0046(14) -0.0036(13)
C15 0.0205(16) 0.0133(16) 0.0195(16) -0.0003(13) -0.0030(13) -0.0026(13)
C16 0.0272(18) 0.0164(17) 0.0154(16) 0.0005(13) -0.0056(14) -0.0010(13)
C17 0.0216(17) 0.0158(17) 0.0208(17) 0.0016(13) -0.0033(14) -0.0048(13)
C18 0.040(2) 0.0151(17) 0.0200(17) -0.0041(15) -0.0046(16) -0.0028(13)
C19 0.036(2) 0.0182(18) 0.0160(16) -0.0015(15) -0.0051(15) 0.0006(13)
C20 0.0169(16) 0.0136(16) 0.0220(17) -0.0005(12) 0.0009(13) -0.0031(13)
C21 0.0209(17) 0.0193(18) 0.0184(16) -0.0049(13) -0.0001(14) -0.0043(13)

loop_
_atom_site_type_symbol
_atom_site_label
_atom_site_fract_x
_atom_site_fract_y
_atom_site_fract_z
_atom_site_U_iso_or_equiv
_atom_site_thermal_displace_type
_atom_site_calc_flag
_atom_site_refinement_flags
_atom_site_occupancy
Eu Eu1 0.42924(2) 0.651690(10) 0.351690(10) 0.01610(10) Uani . . 1.000
Cu Cu1 -0.04296(4) 0.81387(4) 0.11987(3) 0.02200(10) Uani . . 1.000
Cu Cu2 0.50000 1.00000 0.00000 0.0188(2) Uani . . 1.000
O O1 0.1188(3) 0.8879(2) 0.0288(2) 0.0274(8) Uani . . 1.000
O O2 0.2474(3) 1.0583(2) 0.0150(2) 0.0272(8) Uani . . 1.000
O O3 0.1716(3) 1.3256(3) 0.3467(2) 0.0406(10) Uani . . 1.000
O O4 -0.0222(3) 1.2972(3) 0.4696(3) 0.0524(11) Uani . . 1.000
O O5 0.2216(2) 0.2480(2) -0.19845(19) 0.0238(7) Uani . . 1.000
O O6 0.3969(2) 0.3742(2) -0.18098(19) 0.0236(8) Uani . . 1.000
O O7 0.0882(3) 0.6635(2) 0.2196(2) 0.0313(8) Uani . . 1.000
O O8 0.3149(3) 0.5865(2) 0.2057(2) 0.0258(8) Uani . . 1.000
O O9 0.5336(3) 1.1177(2) -0.13010(19) 0.0230(7) Uani . . 1.000
O O10 0.5037(3) 1.1358(2) -0.30699(19) 0.0235(7) Uani . . 1.000
O O11 0.3895(3) 0.7209(2) -0.46529(19) 0.0254(8) Uani . . 1.000
O O12 0.4790(3) 0.5533(2) -0.3775(2) 0.0269(8) Uani . . 1.000
O O13 0.6647(3) 0.6702(3) 0.4101(2) 0.0318(9) Uani . . 1.000
O O14 0.2105(3) 0.7873(2) 0.3621(2) 0.0285(8) Uani . . 1.000
O O15 0.2311(3) 0.5207(2) 0.4481(2) 0.0262(8) Uani . . 1.000
N N1 -0.0265(3) 0.9489(3) 0.2186(2) 0.0222(9) Uani . . 1.000
N N2 0.0738(3) 0.3055(3) -0.0108(2) 0.0190(8) Uani . . 1.000
N N3 0.4749(3) 0.8802(3) -0.1097(2) 0.0179(8) Uani . . 1.000
C C1 0.0834(3) 1.0218(3) 0.1776(3) 0.0193(10) Uani . . 1.000
C C2 0.1182(4) 1.1211(3) 0.2322(3) 0.0232(10) Uani . . 1.000
C C3 0.0356(4) 1.1510(3) 0.3314(3) 0.0260(11) Uani . . 1.000
C C4 -0.0795(4) 1.0771(4) 0.3712(3) 0.0344(12) Uani . . 1.000
C C5 -0.1064(4) 0.9764(4) 0.3138(3) 0.0314(12) Uani . . 1.000
C C6 0.1590(4) 0.9878(3) 0.0650(3) 0.0213(10) Uani . . 1.000
C C7 0.0646(4) 1.2678(4) 0.3881(3) 0.0282(12) Uani . . 1.000
C C8 -0.0144(4) 0.3380(3) 0.0799(3) 0.0214(10) Uani . . 1.000
C C9 0.0190(4) 0.4295(3) 0.1443(3) 0.0225(10) Uani . . 1.000
C C10 0.1511(4) 0.4835(3) 0.1200(3) 0.0200(10) Uani . . 1.000
C C11 0.2450(3) 0.4447(3) 0.0287(3) 0.0199(10) Uani . . 1.000
C C12 0.2009(3) 0.3591(3) -0.0364(3) 0.0177(9) Uani . . 1.000
C C13 0.2824(3) 0.3236(3) -0.1467(3) 0.0187(10) Uani . . 1.000
C C14 0.1878(4) 0.5861(3) 0.1875(3) 0.0209(10) Uani . . 1.000
C C15 0.4789(3) 0.9361(3) -0.2116(3) 0.0177(9) Uani . . 1.000
C C16 0.4629(4) 0.8712(3) -0.3016(3) 0.0195(10) Uani . . 1.000
C C17 0.4471(4) 0.7427(3) -0.2868(3) 0.0193(10) Uani . . 1.000
C C18 0.4458(4) 0.6855(3) -0.1819(3) 0.0248(10) Uani . . 1.000
C C19 0.4564(4) 0.7580(3) -0.0948(3) 0.0233(10) Uani . . 1.000
C C20 0.5063(3) 1.0751(3) -0.2176(3) 0.0178(9) Uani . . 1.000
C C21 0.4380(4) 0.6657(3) -0.3837(3) 0.0195(10) Uani . . 1.000
H H2A 0.19630 1.16800 0.20320 0.0280 Uiso calc R 1.000
H H4A -0.13820 1.09550 0.43650 0.0410 Uiso calc R 1.000
H H5A -0.18220 0.92660 0.34220 0.0380 Uiso calc R 1.000
H H8A -0.10000 0.29790 0.09970 0.0260 Uiso calc R 1.000
H H9A -0.04660 0.45500 0.20380 0.0270 Uiso calc R 1.000
H H11A 0.33600 0.47600 0.01220 0.0240 Uiso calc R 1.000
H H13A 0.71830 0.70010 0.35740 0.0480 Uiso . R 1.000
H H13B 0.70360 0.60960 0.44030 0.0480 Uiso . R 1.000
H H14A 0.16690 0.76300 0.31500 0.0430 Uiso . R 1.000
H H14B 0.15520 0.77690 0.41960 0.0430 Uiso . R 1.000
H H15A 0.19680 0.46590 0.41800 0.0390 Uiso . R 1.000
H H15B 0.15630 0.55220 0.48000 0.0390 Uiso . R 1.000
H H16A 0.46260 0.91230 -0.37070 0.0230 Uiso calc R 1.000
H H18A 0.43800 0.59920 -0.17040 0.0300 Uiso calc R 1.000
H H19A 0.45030 0.72020 -0.02400 0.0280 Uiso calc R 1.000

loop_
_atom_type_symbol
_atom_type_description
_atom_type_scat_dispersion_real
_atom_type_scat_dispersion_imag
_atom_type_scat_source
O O 0.0106 0.0060 'International Tables Vol C Tables 4.2.6.8 and 6.1.1.4'
N N 0.0061 0.0033 'International Tables Vol C Tables 4.2.6.8 and 6.1.1.4'
Eu Eu -0.1578 3.6682 'International Tables Vol C Tables 4.2.6.8 and 6.1.1.4'
Cu Cu 0.3201 1.2651 'International Tables Vol C Tables 4.2.6.8 and 6.1.1.4'
H H 0.0000 0.0000 'International Tables Vol C Tables 4.2.6.8 and 6.1.1.4'
C C 0.0033 0.0016 'International Tables Vol C Tables 4.2.6.8 and 6.1.1.4'

loop_
_geom_angle_atom_site_label_1
_geom_angle_atom_site_label_2
_geom_angle_atom_site_label_3
_geom_angle_site_symmetry_1
_geom_angle_site_symmetry_2
_geom_angle_site_symmetry_3
_geom_angle
_geom_angle_publ_flag
O8 Eu1 O13 . . . 143.07(9) no
O8 Eu1 O14 . . . 76.92(8) no
O8 Eu1 O15 . . . 75.96(8) no
O8 Eu1 O11 . . 1_556 144.45(9) no
O6 Eu1 O8 2_665 . . 68.55(8) no
O8 Eu1 O12 . . 2_665 88.94(8) no
O8 Eu1 O10 . . 2_675 108.10(8) no
O13 Eu1 O14 . . . 133.64(9) no
O13 Eu1 O15 . . . 126.29(9) no
O11 Eu1 O13 1_556 . . 72.28(9) no
O6 Eu1 O13 2_665 . . 75.67(8) no
O12 Eu1 O13 2_665 . . 74.51(10) no
O10 Eu1 O13 2_675 . . 72.65(10) no
O14 Eu1 O15 . . . 73.99(8) no
O11 Eu1 O14 1_556 . . 74.60(9) no
O6 Eu1 O14 2_665 . . 124.22(8) no
O12 Eu1 O14 2_665 . . 144.83(9) no
O10 Eu1 O14 2_675 . . 71.70(9) no
O11 Eu1 O15 1_556 . . 76.07(8) no
O6 Eu1 O15 2_665 . . 132.71(7) no
O12 Eu1 O15 2_665 . . 71.37(9) no
O10 Eu1 O15 2_675 . . 143.28(8) no
O6 Eu1 O11 2_665 . 1_556 146.55(8) no
O11 Eu1 O12 1_556 . 2_665 102.40(8) no
O10 Eu1 O11 2_675 . 1_556 82.57(8) no
O6 Eu1 O12 2_665 . 2_665 77.62(8) no
O6 Eu1 O10 2_665 . 2_675 79.02(8) no
O10 Eu1 O12 2_675 . 2_665 143.40(10) no
O1 Cu1 O7 . . . 97.47(10) no
O1 Cu1 N1 . . . 84.50(11) no
O1 Cu1 O5 . . 2_565 172.30(10) no
O1 Cu1 N2 . . 2_565 94.73(11) no
O1 Cu1 O2 . . 2_575 92.14(9) no
O7 Cu1 N1 . . . 93.91(10) no
O5 Cu1 O7 2_565 . . 90.08(9) no
O7 Cu1 N2 . . 2_565 93.32(10) no
O2 Cu1 O7 2_575 . . 164.52(8) no
O5 Cu1 N1 2_565 . . 96.55(10) no
N1 Cu1 N2 . . 2_565 172.76(12) no
O2 Cu1 N1 2_575 . . 99.09(10) no
O5 Cu1 N2 2_565 . 2_565 83.28(10) no
O2 Cu1 O5 2_575 . 2_565 80.16(8) no
O2 Cu1 N2 2_575 . 2_565 73.73(10) no
O2 Cu2 O9 . . . 88.97(10) no
O2 Cu2 N3 . . . 88.99(10) no
O2 Cu2 O2 . . 2_675 180.00 no
O2 Cu2 O9 . . 2_675 91.03(10) no
O2 Cu2 N3 . . 2_675 91.01(10) no
O9 Cu2 N3 . . . 83.49(11) no
O2 Cu2 O9 2_675 . . 91.03(10) no
O9 Cu2 O9 . . 2_675 180.00 no
O9 Cu2 N3 . . 2_675 96.51(10) no
O2 Cu2 N3 2_675 . . 91.01(10) no
O9 Cu2 N3 2_675 . . 96.51(11) no
N3 Cu2 N3 . . 2_675 180.00 no
O2 Cu2 O9 2_675 . 2_675 88.97(10) no
O2 Cu2 N3 2_675 . 2_675 88.99(10) no
O9 Cu2 N3 2_675 . 2_675 83.49(10) no
Cu1 O1 C6 . . . 114.4(2) no
Cu2 O2 C6 . . . 120.1(2) no
Cu1 O2 Cu2 2_575 . . 138.98(10) no
Cu1 O2 C6 2_575 . . 94.1(2) no
Cu1 O5 C13 2_565 . . 115.0(2) no
Eu1 O6 C13 2_665 . . 131.3(2) no
Cu1 O7 C14 . . . 130.9(2) no
Eu1 O8 C14 . . . 134.9(2) no
Cu2 O9 C20 . . . 113.9(2) no
Eu1 O10 C20 2_675 . . 127.0(2) no
Eu1 O11 C21 1_554 . . 125.3(2) no
Eu1 O12 C21 2_665 . . 173.8(3) no
H13A O13 H13B . . . 112.00 no
Eu1 O13 H13A . . . 108.00 no
Eu1 O13 H13B . . . 120.00 no
H14A O14 H14B . . . 104.00 no
Eu1 O14 H14A . . . 105.00 no
Eu1 O14 H14B . . . 114.00 no
H15A O15 H15B . . . 99.00 no
Eu1 O15 H15A . . . 123.00 no
Eu1 O15 H15B . . . 122.00 no
C1 N1 C5 . . . 118.9(3) no
Cu1 N1 C1 . . . 111.1(2) no
Cu1 N1 C5 . . . 130.0(3) no
Cu1 N2 C8 2_565 . . 128.5(2) no
C8 N2 C12 . . . 119.2(3) no
Cu1 N2 C12 2_565 . . 112.3(2) no
Cu2 N3 C19 . . . 128.7(2) no
Cu2 N3 C15 . . . 111.9(2) no
C15 N3 C19 . . . 119.4(3) no
N1 C1 C6 . . . 114.2(3) no
C2 C1 C6 . . . 123.6(3) no
N1 C1 C2 . . . 122.2(3) no
C1 C2 C3 . . . 119.5(3) no
C2 C3 C4 . . . 117.7(3) no
C2 C3 C7 . . . 120.2(3) no
C4 C3 C7 . . . 122.0(3) no
C3 C4 C5 . . . 120.0(3) no
N1 C5 C4 . . . 121.7(4) no
O1 C6 C1 . . . 115.5(3) no
O1 C6 O2 . . . 125.7(3) no
O2 C6 C1 . . . 118.8(3) no
O3 C7 C3 . . . 116.6(3) no
O3 C7 O4 . . . 126.3(4) no
O4 C7 C3 . . . 117.1(3) no
N2 C8 C9 . . . 121.5(3) no
C8 C9 C10 . . . 119.7(3) no
C9 C10 C11 . . . 118.4(3) no
C9 C10 C14 . . . 120.4(3) no
C11 C10 C14 . . . 121.1(3) no
C10 C11 C12 . . . 118.9(3) no
C11 C12 C13 . . . 124.3(3) no
N2 C12 C13 . . . 113.4(3) no
N2 C12 C11 . . . 122.1(3) no
O5 C13 C12 . . . 115.7(3) no
O6 C13 C12 . . . 118.4(3) no
O5 C13 O6 . . . 125.9(3) no
O8 C14 C10 . . . 117.1(3) no
O7 C14 O8 . . . 126.2(3) no
O7 C14 C10 . . . 116.7(3) no
N3 C15 C20 . . . 113.9(3) no
C16 C15 C20 . . . 123.7(3) no
N3 C15 C16 . . . 122.4(3) no
C15 C16 C17 . . . 118.4(3) no
C16 C17 C21 . . . 120.6(3) no
C18 C17 C21 . . . 120.5(3) no
C16 C17 C18 . . . 118.9(3) no
C17 C18 C19 . . . 119.3(3) no
N3 C19 C18 . . . 121.6(3) no
O9 C20 C15 . . . 115.9(3) no
O10 C20 C15 . . . 118.3(3) no
O9 C20 O10 . . . 125.7(3) no
O12 C21 C17 . . . 117.9(3) no
O11 C21 O12 . . . 124.9(3) no
O11 C21 C17 . . . 117.2(3) no
C1 C2 H2A . . . 120.00 no
C3 C2 H2A . . . 120.00 no
C3 C4 H4A . . . 120.00 no
C5 C4 H4A . . . 120.00 no
N1 C5 H5A . . . 119.00 no
C4 C5 H5A . . . 119.00 no
N2 C8 H8A . . . 119.00 no
C9 C8 H8A . . . 119.00 no
C8 C9 H9A . . . 120.00 no
C10 C9 H9A . . . 120.00 no
C10 C11 H11A . . . 121.00 no
C12 C11 H11A . . . 121.00 no
C15 C16 H16A . . . 121.00 no
C17 C16 H16A . . . 121.00 no
C17 C18 H18A . . . 120.00 no
C19 C18 H18A . . . 120.00 no
N3 C19 H19A . . . 119.00 no
C18 C19 H19A . . . 119.00 no

loop_
_geom_bond_atom_site_label_1
_geom_bond_atom_site_label_2
_geom_bond_site_symmetry_1
_geom_bond_site_symmetry_2
_geom_bond_distance
_geom_bond_publ_flag
Eu1 O6 . 2_665 2.485(2) yes
Eu1 O8 . . 2.386(3) yes
Eu1 O10 . 2_675 2.404(2) yes
Eu1 O11 . 1_556 2.385(2) yes
Eu1 O12 . 2_665 2.328(2) yes
Eu1 O13 . . 2.454(3) yes
Eu1 O14 . . 2.442(3) yes
Eu1 O15 . . 2.510(3) yes
Cu1 O1 . . 1.932(3) yes
Cu1 O5 . 2_565 1.944(2) yes
Cu1 O7 . . 2.359(3) yes
Cu1 N1 . . 1.975(3) yes
Cu1 N2 . 2_565 1.975(3) yes
Cu2 O2 . . 2.409(3) yes
Cu2 O9 . . 1.968(2) yes
Cu2 N3 . . 1.969(3) yes
Cu2 O2 . 2_675 2.409(3) ?
Cu2 O9 . 2_675 1.968(2) ?
Cu2 N3 . 2_675 1.969(3) ?
O1 C6 . . 1.283(4) no
O2 C6 . . 1.227(4) no
O3 C7 . . 1.242(5) no
O4 C7 . . 1.242(5) no
O5 C13 . . 1.272(4) no
O6 C13 . . 1.242(4) no
O7 C14 . . 1.251(4) no
O8 C14 . . 1.251(5) no
O9 C20 . . 1.261(4) no
O10 C20 . . 1.241(4) no
O11 C21 . . 1.260(4) no
O12 C21 . . 1.242(4) no
O13 H13B . . 0.8200 no
O13 H13A . . 0.8200 no
O14 H14A . . 0.8200 no
O14 H14B . . 0.8200 no
O15 H15B . . 0.8200 no
O15 H15A . . 0.8200 no
N1 C5 . . 1.335(5) no
N1 C1 . . 1.352(4) no
N2 C8 . . 1.341(4) no
N2 C12 . . 1.346(4) no
N3 C15 . . 1.348(4) no
N3 C19 . . 1.327(5) no
C1 C6 . . 1.517(5) no
C1 C2 . . 1.374(5) no
C2 C3 . . 1.392(5) no
C3 C7 . . 1.528(5) no
C3 C4 . . 1.392(5) no
C4 C5 . . 1.382(6) no
C8 C9 . . 1.377(5) no
C9 C10 . . 1.389(5) no
C10 C11 . . 1.393(5) no
C10 C14 . . 1.505(5) no
C11 C12 . . 1.376(5) no
C12 C13 . . 1.516(5) no
C15 C20 . . 1.520(5) no
C15 C16 . . 1.375(5) no
C16 C17 . . 1.389(5) no
C17 C21 . . 1.508(5) no
C17 C18 . . 1.388(5) no
C18 C19 . . 1.381(5) no
C2 H2A . . 0.9300 no
C4 H4A . . 0.9300 no
C5 H5A . . 0.9300 no
C8 H8A . . 0.9300 no
C9 H9A . . 0.9300 no
C11 H11A . . 0.9300 no
C16 H16A . . 0.9300 no
C18 H18A . . 0.9300 no
C19 H19A . . 0.9300 no

loop_
_geom_hbond_atom_site_label_D
_geom_hbond_atom_site_label_H
_geom_hbond_atom_site_label_A
_geom_hbond_site_symmetry_A
_geom_hbond_distance_DH
_geom_hbond_distance_HA
_geom_hbond_distance_DA
_geom_hbond_angle_DHA
_geom_hbond_publ_flag
O13 H13A O5 2_665 0.82 2.00 2.769(3) 155 yes
O13 H13B O15 2_666 0.82 2.02 2.822(4) 164 yes
O14 H14A O7 . 0.82 1.89 2.690(4) 164 yes
O14 H14B O4 2_576 0.82 1.88 2.667(4) 161 yes
O15 H15A O3 1_545 0.82 1.83 2.630(4) 164 yes
O15 H15B O4 2_576 0.82 2.06 2.814(4) 153 yes
C18 H18A O6 . 0.93 2.48 3.389(4) 167 ?

loop_
_geom_torsion_atom_site_label_1
_geom_torsion_atom_site_label_2
_geom_torsion_atom_site_label_3
_geom_torsion_atom_site_label_4
_geom_torsion_site_symmetry_1
_geom_torsion_site_symmetry_2
_geom_torsion_site_symmetry_3
_geom_torsion_site_symmetry_4
_geom_torsion
_geom_torsion_publ_flag
O13 Eu1 O8 C14 . . . . -178.0(3) no
O14 Eu1 O8 C14 . . . . -27.5(3) no
O15 Eu1 O8 C14 . . . . 49.0(3) no
O11 Eu1 O8 C14 1_556 . . . 9.9(4) no
O6 Eu1 O8 C14 2_665 . . . -162.9(3) no
O12 Eu1 O8 C14 2_665 . . . 120.0(3) no
O10 Eu1 O8 C14 2_675 . . . -93.0(3) no
O8 Eu1 O11 C21 . . 1_556 1_556 119.5(3) no
O13 Eu1 O11 C21 . . 1_556 1_556 -55.5(3) no
O14 Eu1 O11 C21 . . 1_556 1_556 157.4(3) no
O15 Eu1 O11 C21 . . 1_556 1_556 80.5(3) no
O8 Eu1 O6 C13 . . 2_665 2_665 152.9(3) no
O13 Eu1 O6 C13 . . 2_665 2_665 -36.4(3) no
O14 Eu1 O6 C13 . . 2_665 2_665 97.0(3) no
O15 Eu1 O6 C13 . . 2_665 2_665 -163.0(3) no
O8 Eu1 O10 C20 . . 2_675 2_675 -10.3(3) no
O13 Eu1 O10 C20 . . 2_675 2_675 130.9(3) no
O14 Eu1 O10 C20 . . 2_675 2_675 -79.3(3) no
O15 Eu1 O10 C20 . . 2_675 2_675 -100.9(3) no
O7 Cu1 O1 C6 . . . . -96.6(2) no
N1 Cu1 O1 C6 . . . . -3.3(2) no
N2 Cu1 O1 C6 2_565 . . . 169.5(3) no
O2 Cu1 O1 C6 2_575 . . . 95.6(2) no
O1 Cu1 O7 C14 . . . . -48.9(3) no
N1 Cu1 O7 C14 . . . . -133.9(3) no
O5 Cu1 O7 C14 2_565 . . . 129.6(3) no
N2 Cu1 O7 C14 2_565 . . . 46.3(3) no
O1 Cu1 N1 C1 . . . . -0.5(2) no
O1 Cu1 N1 C5 . . . . 178.5(3) no
O7 Cu1 N1 C1 . . . . 96.6(2) no
O7 Cu1 N1 C5 . . . . -84.4(3) no
O5 Cu1 N1 C1 2_565 . . . -172.9(2) no
O5 Cu1 N1 C5 2_565 . . . 6.2(3) no
O2 Cu1 N1 C1 2_575 . . . -91.8(2) no
O2 Cu1 N1 C5 2_575 . . . 87.2(3) no
O7 Cu1 O5 C13 . . 2_565 2_565 -98.6(2) no
N1 Cu1 O5 C13 . . 2_565 2_565 167.5(2) no
O1 Cu1 N2 C8 . . 2_565 2_565 14.0(3) no
O1 Cu1 N2 C12 . . 2_565 2_565 -166.9(2) no
O7 Cu1 N2 C8 . . 2_565 2_565 -83.8(3) no
O7 Cu1 N2 C12 . . 2_565 2_565 95.3(2) no
O1 Cu1 O2 C6 . . 2_575 2_575 -12.3(2) no
N1 Cu1 O2 C6 . . 2_575 2_575 72.5(2) no
O9 Cu2 O2 C6 . . . . 158.3(3) no
O9 Cu2 O2 Cu1 . . . 2_575 15.88(14) no
N3 Cu2 O2 C6 . . . . 74.8(3) no
N3 Cu2 O2 Cu1 . . . 2_575 -67.63(15) no
O9 Cu2 O2 C6 2_675 . . . -21.7(3) no
N3 Cu2 O2 C6 2_675 . . . -105.2(3) no
O2 Cu2 O9 C20 . . . . -80.0(2) no
N3 Cu2 O9 C20 . . . . 9.1(2) no
O2 Cu2 O9 C20 2_675 . . . 100.0(2) no
N3 Cu2 O9 C20 2_675 . . . -170.9(2) no
O2 Cu2 N3 C15 . . . . 83.5(2) no
O2 Cu2 N3 C19 . . . . -96.9(3) no
O9 Cu2 N3 C15 . . . . -5.6(2) no
O9 Cu2 N3 C19 . . . . 174.1(3) no
O2 Cu2 N3 C15 2_675 . . . -96.5(2) no
O2 Cu2 N3 C19 2_675 . . . 83.1(3) no
O9 Cu2 N3 C15 2_675 . . . 174.4(2) no
O9 Cu2 N3 C19 2_675 . . . -6.0(3) no
Cu1 O1 C6 O2 . . . . -171.0(3) no
Cu1 O1 C6 C1 . . . . 6.1(4) no
Cu2 O2 C6 O1 . . . . -76.7(4) no
Cu2 O2 C6 C1 . . . . 106.3(3) no
Cu1 O2 C6 O1 2_575 . . . 79.6(4) no
Cu1 O2 C6 C1 2_575 . . . -97.4(3) no
Cu1 O5 C13 O6 2_565 . . . 179.9(3) no
Cu1 O5 C13 C12 2_565 . . . -3.9(3) no
Eu1 O6 C13 O5 2_665 . . . -4.7(5) no
Eu1 O6 C13 C12 2_665 . . . 179.13(19) no
Cu1 O7 C14 O8 . . . . 113.8(4) no
Cu1 O7 C14 C10 . . . . -65.8(4) no
Eu1 O8 C14 O7 . . . . 31.0(5) no
Eu1 O8 C14 C10 . . . . -149.5(2) no
Cu2 O9 C20 O10 . . . . 171.5(3) no
Cu2 O9 C20 C15 . . . . -10.4(3) no
Eu1 O10 C20 O9 2_675 . . . 6.3(5) no
Eu1 O10 C20 C15 2_675 . . . -171.72(19) no
Eu1 O11 C21 O12 1_554 . . . -20.8(5) no
Eu1 O11 C21 C17 1_554 . . . 159.0(2) no
Cu1 N1 C1 C2 . . . . -179.0(3) no
Cu1 N1 C1 C6 . . . . 3.7(3) no
C5 N1 C1 C2 . . . . 1.9(5) no
C5 N1 C1 C6 . . . . -175.5(3) no
Cu1 N1 C5 C4 . . . . -179.0(3) no
C1 N1 C5 C4 . . . . 0.0(5) no
C12 N2 C8 C9 . . . . 3.3(5) no
Cu1 N2 C8 C9 2_565 . . . -175.7(3) no
C8 N2 C12 C11 . . . . 1.3(5) no
C8 N2 C12 C13 . . . . -174.1(3) no
Cu1 N2 C12 C11 2_565 . . . -179.6(3) no
Cu1 N2 C12 C13 2_565 . . . 5.0(3) no
Cu2 N3 C15 C16 . . . . -179.6(3) no
Cu2 N3 C15 C20 . . . . 1.9(3) no
C19 N3 C15 C16 . . . . 0.7(5) no
C19 N3 C15 C20 . . . . -177.8(3) no
Cu2 N3 C19 C18 . . . . -177.5(3) no
C15 N3 C19 C18 . . . . 2.2(5) no
N1 C1 C2 C3 . . . . -2.1(5) no
C6 C1 C2 C3 . . . . 175.1(3) no
N1 C1 C6 O1 . . . . -6.7(4) no
N1 C1 C6 O2 . . . . 170.7(3) no
C2 C1 C6 O1 . . . . 176.0(3) no
C2 C1 C6 O2 . . . . -6.7(5) no
C1 C2 C3 C4 . . . . 0.4(5) no
C1 C2 C3 C7 . . . . -174.7(3) no
C2 C3 C4 C5 . . . . 1.4(6) no
C7 C3 C4 C5 . . . . 176.3(4) no
C2 C3 C7 O3 . . . . -6.4(5) no
C2 C3 C7 O4 . . . . 172.3(4) no
C4 C3 C7 O3 . . . . 178.8(4) no
C4 C3 C7 O4 . . . . -2.5(6) no
C3 C4 C5 N1 . . . . -1.6(6) no
N2 C8 C9 C10 . . . . -4.7(5) no
C8 C9 C10 C11 . . . . 1.4(5) no
C8 C9 C10 C14 . . . . 178.3(3) no
C9 C10 C11 C12 . . . . 2.9(5) no
C14 C10 C11 C12 . . . . -173.9(3) no
C9 C10 C14 O7 . . . . -37.3(5) no
C9 C10 C14 O8 . . . . 143.1(3) no
C11 C10 C14 O7 . . . . 139.4(3) no
C11 C10 C14 O8 . . . . -40.2(5) no
C10 C11 C12 N2 . . . . -4.4(5) no
C10 C11 C12 C13 . . . . 170.5(3) no
N2 C12 C13 O5 . . . . -0.9(4) no
N2 C12 C13 O6 . . . . 175.6(3) no
C11 C12 C13 O5 . . . . -176.2(3) no
C11 C12 C13 O6 . . . . 0.3(5) no
N3 C15 C16 C17 . . . . -2.3(5) no
C20 C15 C16 C17 . . . . 176.1(3) no
N3 C15 C20 O9 . . . . 5.8(4) no
N3 C15 C20 O10 . . . . -176.0(3) no
C16 C15 C20 O9 . . . . -172.7(3) no
C16 C15 C20 O10 . . . . 5.5(5) no
C15 C16 C17 C18 . . . . 1.0(5) no
C15 C16 C17 C21 . . . . -176.4(3) no
C16 C17 C18 C19 . . . . 1.7(6) no
C21 C17 C18 C19 . . . . 179.1(3) no
C16 C17 C21 O11 . . . . -27.2(5) no
C16 C17 C21 O12 . . . . 152.6(4) no
C18 C17 C21 O11 . . . . 155.5(4) no
C18 C17 C21 O12 . . . . -24.7(5) no
C17 C18 C19 N3 . . . . -3.4(6) no
